data_1563582
loop_
_publ_author_name
'Gao, Yuanzhe'
'Xu, Yanqing'
'Han, Zhangang'
'Li, Chunhong'
'Cui, Fengyun'
'Chi, Yingnan'
'Hu, Changwen'

_publ_section_title
;
 Syntheses, structures and properties of 3D inorganic--organic hybrid
 frameworks constructed from lanthanide polymer and Keggin-type
 tungstosilicate
;
_journal_issue 5
_journal_name_full 'Journal of Solid State Chemistry'
_journal_page_first 1000
_journal_page_last 1006
_journal_paper_doi 10.1016/j.jssc.2010.03.006
_journal_volume 183
_journal_year 2010
_chemical_formula_moiety 'C28 H48 Ce4 N4 O74 Si1 W12'
_chemical_formula_sum 'C28 H48 Ce4 N4 O74 Si W12'
_chemical_formula_weight 4419.44
_space_group_IT_number 2
_space_group_name_Hall '-P 1'
_space_group_name_H-M_alt 'P -1'
_symmetry_cell_setting triclinic
_symmetry_space_group_name_Hall '-P 1'
_symmetry_space_group_name_H-M 'P -1'
_atom_sites_solution_hydrogens geom
_atom_sites_solution_primary direct
_atom_sites_solution_secondary difmap
_audit_creation_method SHELXL-97
_cell_angle_alpha 111.146(2)
_cell_angle_beta 112.698(2)
_cell_angle_gamma 93.2150(10)
_cell_formula_units_Z 1
_cell_length_a 11.7554(13)
_cell_length_b 14.4359(16)
_cell_length_c 14.6933(17)
_cell_measurement_reflns_used 7050
_cell_measurement_temperature 298(2)
_cell_measurement_theta_max 25.01
_cell_measurement_theta_min 1.55
_cell_volume 2089.5(4)
_computing_cell_refinement 'Bruker SMART'
_computing_data_collection 'Bruker SMART'
_computing_data_reduction 'Bruker SAINT'
_computing_molecular_graphics 'Bruker SHELXTL'
_computing_publication_material 'Bruker SHELXTL'
_computing_structure_refinement 'SHELXL-97 (Sheldrick, 1997)'
_computing_structure_solution 'SHELXS-97 (Sheldrick, 1990)'
_diffrn_ambient_temperature 298(2)
_diffrn_measured_fraction_theta_full 0.957
_diffrn_measured_fraction_theta_max 0.957
_diffrn_measurement_device_type CCD
_diffrn_measurement_method dtprofit.ref
_diffrn_radiation_monochromator graphite
_diffrn_radiation_source 'fine-focus sealed tube'
_diffrn_radiation_type MoK\a
_diffrn_radiation_wavelength 0.71073
_diffrn_reflns_av_R_equivalents 0.0795
_diffrn_reflns_av_sigmaI/netI 0.1949
_diffrn_reflns_limit_h_max 13
_diffrn_reflns_limit_h_min -13
_diffrn_reflns_limit_k_max 17
_diffrn_reflns_limit_k_min -16
_diffrn_reflns_limit_l_max 14
_diffrn_reflns_limit_l_min -17
_diffrn_reflns_number 10083
_diffrn_reflns_theta_full 25.01
_diffrn_reflns_theta_max 25.01
_diffrn_reflns_theta_min 1.55
_exptl_absorpt_coefficient_mu 18.701
_exptl_absorpt_correction_T_max 0.150
_exptl_absorpt_correction_T_min 0.011
_exptl_absorpt_correction_type multi-scan
_exptl_absorpt_process_details sadabs
_exptl_crystal_colour yellow
_exptl_crystal_density_diffrn 3.509
_exptl_crystal_density_method 'not measured'
_exptl_crystal_description sheet
_exptl_crystal_F_000 1934.0
_exptl_crystal_size_max 0.27
_exptl_crystal_size_mid 0.25
_exptl_crystal_size_min 0.10
_refine_diff_density_max 5.5
_refine_diff_density_min -5.004
_refine_diff_density_rms 0.888
_refine_ls_extinction_method none
_refine_ls_goodness_of_fit_ref 1.014
_refine_ls_hydrogen_treatment constr
_refine_ls_matrix_type full
_refine_ls_number_parameters 574
_refine_ls_number_reflns 7048
_refine_ls_number_restraints 0
_refine_ls_restrained_S_all 1.014
_refine_ls_R_factor_all 0.2017
_refine_ls_R_factor_gt 0.1202
_refine_ls_shift/su_max 0.001
_refine_ls_shift/su_mean 0.000
_refine_ls_structure_factor_coef Fsqd
_refine_ls_weighting_details 'calc w=1/[\s^2^(Fo^2^)+(0.1975P)^2^+0.0000P] where P=(Fo^2^+2Fc^2^)/3'
_refine_ls_weighting_scheme calc
_refine_ls_wR_factor_gt 0.2915
_refine_ls_wR_factor_ref 0.3379
_reflns_number_gt 3678
_reflns_number_total 7048
_reflns_threshold_expression >2sigma(I)
_cod_data_source_file JSSC-2010-183-1000.cif
_cod_data_source_block compound1
_cod_depositor_comments
;
The following automatic conversions were performed:

data item '_symmetry_cell_setting' value 'Triclinic' was changed to
'triclinic' in accordance with the built-in table derived from the
CIF Core dictionary named 'cif_core.dic' version 2.4.5 last updated
on 2014-11-21.

Automatic conversion script
Id: cif_fix_values 8369 2020-08-20 11:38:08Z andrius 
;
_cod_original_sg_symbol_Hall -P1
_cod_original_sg_symbol_H-M P-1
_cod_original_formula_sum 'C28 H48 Ce4 N4 O74 Si1 W12'
_cod_database_code 1563582

loop_
_symmetry_equiv_pos_as_xyz
'x, y, z'
'-x, -y, -z'

loop_
_atom_site_label
_atom_site_type_symbol
_atom_site_fract_x
_atom_site_fract_y
_atom_site_fract_z
_atom_site_U_iso_or_equiv
_atom_site_adp_type
_atom_site_occupancy
_atom_site_symmetry_multiplicity
_atom_site_calc_flag
_atom_site_refinement_flags
_atom_site_disorder_assembly
_atom_site_disorder_group
W1 W 1.07366(17) -0.09741(14) 0.19997(16) 0.0175(5) Uani 1 1 d . . .
W2 W 1.27859(17) -0.09177(15) 0.07574(17) 0.0211(5) Uani 1 1 d . . .
W3 W 1.25847(19) 0.13707(19) 0.25979(19) 0.0314(6) Uani 1 1 d . . .
W4 W 0.9811(2) 0.23191(15) 0.18294(17) 0.0235(6) Uani 1 1 d . . .
W5 W 0.79691(19) -0.00088(15) 0.12736(18) 0.0260(6) Uani 1 1 d . . .
W6 W 0.81199(17) -0.23282(14) -0.05962(18) 0.0214(5) Uani 1 1 d . . .
Ce1 Ce 0.9144(2) 0.52717(19) 0.3481(2) 0.0144(6) Uani 1 1 d . . .
Ce2 Ce 0.2860(2) 0.52395(18) 0.0646(2) 0.0101(6) Uani 1 1 d . . .
N1 N 0.732(3) 0.362(3) 0.260(3) 0.018(9) Uani 1 1 d . . .
N2 N 0.377(3) 0.541(3) 0.262(3) 0.021(9) Uani 1 1 d . . .
O1 O 1.109(6) -0.009(5) 0.097(5) 0.022(15) Uani 0.50 1 d P . .
O2 O 1.104(6) -0.061(5) -0.034(5) 0.020(15) Uani 0.50 1 d P . .
O3 O 1.087(6) 0.121(5) 0.101(5) 0.025(16) Uani 0.50 1 d P . .
O4 O 0.956(6) -0.052(5) 0.057(5) 0.025(16) Uani 0.50 1 d P . .
O5 O 1.194(3) -0.139(2) 0.145(3) 0.027(8) Uani 1 1 d . . .
O6 O 1.181(3) 0.038(3) 0.286(3) 0.030(9) Uani 1 1 d . . .
O7 O 0.945(3) -0.032(3) 0.208(3) 0.032(9) Uani 1 1 d . . .
O8 O 0.954(3) -0.214(3) 0.082(3) 0.033(9) Uani 1 1 d . . .
O9 O 1.108(3) -0.144(3) 0.289(3) 0.032(9) Uani 1 1 d . . .
O10 O 1.334(3) 0.037(3) 0.187(3) 0.028(8) Uani 1 1 d . . .
O11 O 1.300(3) -0.034(2) -0.008(3) 0.029(8) Uani 1 1 d . . .
O12 O 1.176(3) -0.214(3) -0.054(3) 0.033(9) Uani 1 1 d . . .
O13 O 1.414(3) -0.142(3) 0.118(3) 0.039(10) Uani 1 1 d . . .
O14 O 1.123(3) 0.198(3) 0.267(3) 0.033(9) Uani 1 1 d . . .
O15 O 1.373(3) 0.195(3) 0.378(3) 0.041(10) Uani 1 1 d . . .
O16 O 0.891(3) 0.133(3) 0.208(3) 0.032(9) Uani 1 1 d . . .
O17 O 1.083(3) 0.289(3) 0.133(3) 0.038(10) Uani 1 1 d . . .
O18 O 0.977(3) 0.338(2) 0.275(3) 0.023(8) Uani 1 1 d . . .
O19 O 0.748(3) -0.140(3) 0.025(3) 0.031(9) Uani 1 1 d . . .
O20 O 0.705(3) -0.001(3) 0.188(3) 0.032(9) Uani 1 1 d . . .
O21 O 0.712(3) -0.219(3) -0.188(3) 0.028(8) Uani 1 1 d . . .
O22 O 0.731(3) -0.346(2) -0.079(3) 0.023(8) Uani 1 1 d . . .
O23 O 0.885(3) 0.440(3) 0.469(3) 0.023(8) Uani 1 1 d . . .
O24 O 0.834(3) 0.302(3) 0.480(3) 0.038(9) Uani 1 1 d . . .
O25 O 0.775(3) 0.461(2) 0.146(2) 0.015(7) Uani 1 1 d . . .
O26 O 0.608(3) 0.364(2) -0.003(2) 0.020(7) Uani 1 1 d . . .
O27 O 0.699(3) 0.573(2) 0.318(3) 0.022(8) Uani 1 1 d . . .
O28 O 0.523(3) 0.543(2) 0.167(3) 0.020(8) Uani 1 1 d . . .
O29 O 0.130(3) 0.519(2) 0.151(2) 0.016(7) Uani 1 1 d . . .
O30 O 0.086(3) 0.530(2) 0.284(2) 0.016(7) Uani 1 1 d . . .
O31 O 0.917(3) 0.681(3) 0.302(3) 0.032(9) Uani 1 1 d . . .
O32 O 0.916(4) 0.684(3) 0.515(3) 0.048(11) Uani 1 1 d . . .
O33 O 0.365(3) 0.713(3) 0.210(3) 0.031(9) Uani 1 1 d . . .
O35 O 0.077(3) 0.400(2) -0.092(2) 0.015(7) Uani 1 1 d . . .
O36 O 0.352(3) 0.391(2) -0.071(2) 0.017(7) Uani 1 1 d . . .
O3W O 0.237(6) 0.998(5) 0.486(5) 0.11(2) Uani 1 1 d . . .
O2W O 0.964(7) 0.895(6) 0.589(6) 0.13(2) Uani 1 1 d . . .
Si1 Si 1.0000 0.0000 0.0000 0.005(3) Uani 1 2 d S . .
C1 C 0.822(5) 0.353(4) 0.428(4) 0.026(12) Uani 1 1 d . . .
C2 C 0.718(4) 0.305(4) 0.315(4) 0.021(11) Uani 1 1 d . . .
C3 C 0.623(4) 0.218(4) 0.267(4) 0.022(11) Uani 1 1 d . . .
H3 H 0.6145 0.1793 0.3039 0.026 Uiso 1 1 calc R . .
C4 C 0.540(4) 0.193(4) 0.160(4) 0.020(11) Uani 1 1 d . . .
H4 H 0.4716 0.1386 0.1269 0.023 Uiso 1 1 calc R . .
C5 C 0.550(4) 0.242(3) 0.096(4) 0.021(11) Uani 1 1 d . . .
H5 H 0.4958 0.2187 0.0227 0.025 Uiso 1 1 calc R . .
C6 C 0.648(4) 0.329(4) 0.151(4) 0.019(11) Uani 1 1 d . . .
C7 C 0.684(4) 0.387(4) 0.096(4) 0.019(11) Uani 1 1 d . . .
C8 C 0.580(4) 0.559(3) 0.267(4) 0.019(11) Uani 1 1 d . . .
C9 C 0.505(4) 0.560(4) 0.330(4) 0.022(11) Uani 1 1 d . . .
C10 C 0.557(5) 0.595(4) 0.442(4) 0.028(12) Uani 1 1 d . . .
H10 H 0.6446 0.6131 0.4838 0.034 Uiso 1 1 calc R . .
C11 C 0.475(4) 0.603(4) 0.490(4) 0.026(12) Uani 1 1 d . . .
H11 H 0.5048 0.6307 0.5646 0.032 Uiso 1 1 calc R . .
C12 C 0.346(4) 0.568(4) 0.422(4) 0.024(11) Uani 1 1 d . . .
H12 H 0.2904 0.5598 0.4518 0.028 Uiso 1 1 calc R . .
C13 C 0.297(4) 0.544(4) 0.312(4) 0.021(11) Uani 1 1 d . . .
C14 C 0.158(4) 0.527(3) 0.245(4) 0.017(10) Uani 1 1 d . . .
O1W O 0.828(6) 0.891(6) 0.349(5) 0.13(2) Uani 1 1 d . . .
O34 O 0.121(4) 0.641(3) 0.023(3) 0.050(11) Uani 1 1 d . . .

loop_
_atom_site_aniso_label
_atom_site_aniso_U_11
_atom_site_aniso_U_22
_atom_site_aniso_U_33
_atom_site_aniso_U_23
_atom_site_aniso_U_13
_atom_site_aniso_U_12
W1 0.0117(10) 0.0156(10) 0.0334(12) 0.0195(10) 0.0088(9) 0.0066(8)
W2 0.0126(10) 0.0174(10) 0.0388(13) 0.0175(10) 0.0104(9) 0.0099(8)
W3 0.0147(11) 0.0493(15) 0.0409(15) 0.0274(13) 0.0132(10) 0.0169(10)
W4 0.0425(14) 0.0157(10) 0.0388(13) 0.0200(10) 0.0333(11) 0.0236(9)
W5 0.0246(12) 0.0180(11) 0.0465(15) 0.0109(10) 0.0291(11) 0.0008(9)
W6 0.0147(11) 0.0163(10) 0.0436(14) 0.0176(10) 0.0177(10) 0.0053(8)
Ce1 0.0099(13) 0.0157(13) 0.0198(15) 0.0073(12) 0.0086(12) 0.0038(10)
Ce2 0.0057(12) 0.0109(12) 0.0166(14) 0.0074(11) 0.0060(11) 0.0030(9)
N1 0.02(2) 0.02(2) 0.02(2) 0.009(19) 0.012(19) 0.007(17)
N2 0.02(2) 0.02(2) 0.02(2) 0.008(19) 0.009(19) 0.006(17)
O1 0.02(4) 0.02(4) 0.03(4) 0.02(3) 0.01(3) 0.00(3)
O2 0.02(4) 0.02(3) 0.03(4) 0.01(3) 0.02(3) 0.00(3)
O3 0.02(4) 0.03(4) 0.03(4) 0.01(3) 0.02(3) 0.01(3)
O4 0.02(4) 0.03(4) 0.03(4) 0.01(3) 0.01(3) 0.01(3)
O5 0.023(19) 0.025(19) 0.03(2) 0.010(17) 0.016(16) 0.004(15)
O6 0.03(2) 0.03(2) 0.03(2) 0.012(18) 0.012(17) 0.006(16)
O7 0.03(2) 0.03(2) 0.04(2) 0.010(18) 0.009(18) 0.009(16)
O8 0.02(2) 0.03(2) 0.04(2) 0.006(18) 0.008(18) 0.011(16)
O9 0.03(2) 0.03(2) 0.03(2) 0.010(18) 0.019(18) 0.011(16)
O10 0.025(19) 0.027(19) 0.03(2) 0.011(17) 0.015(17) 0.005(15)
O11 0.03(2) 0.022(19) 0.03(2) 0.012(17) 0.010(17) -0.001(15)
O12 0.03(2) 0.03(2) 0.04(2) 0.015(18) 0.009(18) 0.001(16)
O13 0.03(2) 0.03(2) 0.05(2) 0.01(2) 0.016(19) 0.013(17)
O14 0.03(2) 0.03(2) 0.04(2) 0.013(18) 0.018(18) 0.014(17)
O15 0.04(2) 0.04(2) 0.04(2) 0.01(2) 0.03(2) 0.003(19)
O16 0.03(2) 0.03(2) 0.03(2) 0.013(18) 0.011(18) 0.003(16)
O17 0.04(2) 0.04(2) 0.04(2) 0.02(2) 0.019(19) 0.012(18)
O18 0.020(18) 0.025(18) 0.03(2) 0.009(16) 0.015(16) 0.006(14)
O19 0.022(19) 0.025(19) 0.04(2) 0.009(18) 0.008(17) 0.005(15)
O20 0.03(2) 0.03(2) 0.04(2) 0.021(19) 0.010(17) -0.001(16)
O21 0.03(2) 0.03(2) 0.03(2) 0.015(18) 0.015(17) 0.009(16)
O22 0.019(18) 0.019(17) 0.03(2) 0.014(16) 0.011(16) 0.007(14)
O23 0.023(19) 0.03(2) 0.022(19) 0.011(17) 0.011(16) 0.006(15)
O24 0.04(2) 0.04(2) 0.04(2) 0.02(2) 0.011(19) 0.005(18)
O25 0.014(17) 0.018(17) 0.020(18) 0.014(15) 0.010(14) 0.002(13)
O26 0.017(17) 0.022(18) 0.021(19) 0.011(16) 0.006(15) 0.006(14)
O27 0.017(19) 0.023(18) 0.025(19) 0.008(16) 0.009(16) 0.009(14)
O28 0.016(17) 0.020(18) 0.02(2) 0.006(16) 0.012(16) 0.006(14)
O29 0.010(16) 0.017(17) 0.022(19) 0.009(15) 0.008(14) 0.003(13)
O30 0.014(17) 0.019(17) 0.019(18) 0.004(15) 0.014(15) 0.009(13)
O31 0.03(2) 0.03(2) 0.04(2) 0.017(19) 0.021(18) 0.013(17)
O32 0.05(3) 0.05(3) 0.05(3) 0.02(2) 0.02(2) 0.01(2)
O33 0.03(2) 0.023(19) 0.03(2) 0.016(17) 0.006(17) 0.007(16)
O35 0.008(15) 0.014(16) 0.017(17) 0.005(14) 0.002(13) -0.002(12)
O36 0.013(16) 0.023(17) 0.020(18) 0.012(15) 0.011(14) -0.001(13)
O3W 0.11(5) 0.10(5) 0.11(5) 0.05(4) 0.04(4) 0.03(4)
O2W 0.13(6) 0.13(6) 0.13(6) 0.05(5) 0.05(5) 0.03(5)
Si1 0.005(8) 0.005(8) 0.006(8) 0.002(7) 0.003(7) 0.001(6)
C1 0.03(3) 0.03(3) 0.03(3) 0.01(3) 0.01(3) 0.01(2)
C2 0.02(3) 0.02(3) 0.02(3) 0.01(2) 0.01(2) 0.00(2)
C3 0.02(3) 0.02(3) 0.02(3) 0.01(2) 0.01(2) 0.01(2)
C4 0.02(3) 0.02(3) 0.02(3) 0.01(2) 0.01(2) 0.00(2)
C5 0.02(3) 0.02(3) 0.02(3) 0.01(2) 0.01(2) 0.00(2)
C6 0.02(3) 0.02(3) 0.02(3) 0.01(2) 0.01(2) 0.01(2)
C7 0.02(3) 0.02(3) 0.02(3) 0.01(2) 0.01(2) 0.01(2)
C8 0.02(3) 0.02(3) 0.02(3) 0.01(2) 0.01(2) 0.01(2)
C9 0.02(3) 0.02(3) 0.03(3) 0.01(2) 0.01(2) 0.01(2)
C10 0.02(3) 0.03(3) 0.03(3) 0.01(3) 0.01(2) 0.01(2)
C11 0.02(3) 0.03(3) 0.03(3) 0.01(2) 0.01(2) 0.01(2)
C12 0.02(3) 0.02(3) 0.02(3) 0.01(2) 0.01(2) 0.01(2)
C13 0.02(3) 0.02(3) 0.02(3) 0.01(2) 0.01(2) 0.01(2)
C14 0.01(3) 0.02(3) 0.02(3) 0.01(2) 0.01(2) 0.01(2)
O1W 0.13(6) 0.12(6) 0.12(6) 0.05(5) 0.05(5) 0.02(5)
O34 0.05(3) 0.05(3) 0.05(3) 0.02(2) 0.02(2) 0.01(2)

loop_
_atom_type_symbol
_atom_type_description
_atom_type_scat_dispersion_real
_atom_type_scat_dispersion_imag
_atom_type_scat_source
C C 0.0033 0.0016 'International Tables Vol C Tables 4.2.6.8 and 6.1.1.4'
H H 0.0000 0.0000 'International Tables Vol C Tables 4.2.6.8 and 6.1.1.4'
N N 0.0061 0.0033 'International Tables Vol C Tables 4.2.6.8 and 6.1.1.4'
O O 0.0106 0.0060 'International Tables Vol C Tables 4.2.6.8 and 6.1.1.4'
W W -0.8490 6.8722 'International Tables Vol C Tables 4.2.6.8 and 6.1.1.4'
Si Si 0.0817 0.0704 'International Tables Vol C Tables 4.2.6.8 and 6.1.1.4'
Ce Ce -0.2486 2.6331 'International Tables Vol C Tables 4.2.6.8 and 6.1.1.4'

loop_
_geom_angle_atom_site_label_1
_geom_angle_atom_site_label_2
_geom_angle_atom_site_label_3
_geom_angle
_geom_angle_site_symmetry_1
_geom_angle_site_symmetry_3
O9 W1 O7 106.1(16) . .
O9 W1 O8 96.9(17) . .
O7 W1 O8 90.0(14) . .
O9 W1 O5 100.0(16) . .
O7 W1 O5 153.9(16) . .
O8 W1 O5 88.0(14) . .
O9 W1 O6 100.9(16) . .
O7 W1 O6 84.4(14) . .
O8 W1 O6 162.2(16) . .
O5 W1 O6 89.7(14) . .
O9 W1 O4 161.2(19) . .
O7 W1 O4 61.1(18) . .
O8 W1 O4 70.6(19) . .
O5 W1 O4 93.8(18) . .
O6 W1 O4 92.0(19) . .
O9 W1 O1 158.3(19) . .
O7 W1 O1 89.7(19) . .
O8 W1 O1 97.9(19) . .
O5 W1 O1 64.9(18) . .
O6 W1 O1 65.3(18) . .
O4 W1 O1 41(2) . .
O13 W2 O11 105.9(17) . .
O13 W2 O10 100.4(15) . .
O11 W2 O10 87.6(15) . .
O13 W2 O5 96.5(16) . .
O11 W2 O5 157.5(15) . .
O10 W2 O5 90.5(14) . .
O13 W2 O12 96.1(15) . .
O11 W2 O12 89.1(15) . .
O10 W2 O12 163.5(15) . .
O5 W2 O12 86.4(14) . .
O13 W2 O2 160.4(19) . .
O11 W2 O2 63.6(18) . .
O10 W2 O2 95.7(19) . .
O5 W2 O2 94.4(18) . .
O12 W2 O2 68.4(18) . .
O13 W2 O1 155.1(19) . .
O11 W2 O1 94.4(19) . .
O10 W2 O1 65.6(17) . .
O5 W2 O1 64.6(18) . .
O12 W2 O1 98.5(18) . .
O2 W2 O1 44(2) . .
O15 W3 O14 105.2(16) . .
O15 W3 O6 97.8(17) . .
O14 W3 O6 84.3(15) . .
O15 W3 O10 101.4(16) . .
O14 W3 O10 153.3(15) . .
O6 W3 O10 90.3(14) . .
O15 W3 O21 100.9(17) . 2_755
O14 W3 O21 88.4(15) . 2_755
O6 W3 O21 161.1(14) . 2_755
O10 W3 O21 88.5(14) . 2_755
O15 W3 O3 157(2) . .
O14 W3 O3 59.4(18) . .
O6 W3 O3 97.8(19) . .
O10 W3 O3 95.7(18) . .
O21 W3 O3 63.6(19) 2_755 .
O15 W3 O1 157(2) . .
O14 W3 O1 89.8(18) . .
O6 W3 O1 65.4(18) . .
O10 W3 O1 64.4(17) . .
O21 W3 O1 97.3(18) 2_755 .
O3 W3 O1 47(2) . .
O18 W4 O14 101.1(15) . .
O18 W4 O17 99.5(16) . .
O14 W4 O17 89.2(16) . .
O18 W4 O16 98.9(15) . .
O14 W4 O16 82.8(15) . .
O17 W4 O16 161.0(15) . .
O18 W4 O12 100.7(15) . 2_755
O14 W4 O12 157.8(14) . 2_755
O17 W4 O12 91.5(15) . 2_755
O16 W4 O12 89.6(15) . 2_755
O18 W4 O3 153.1(19) . .
O14 W4 O3 59.3(19) . .
O17 W4 O3 65(2) . .
O16 W4 O3 96.7(19) . .
O12 W4 O3 101.2(19) 2_755 .
O18 W4 O2 156.2(17) . 2_755
O14 W4 O2 94.6(18) . 2_755
O17 W4 O2 98.6(17) . 2_755
O16 W4 O2 65.2(17) . 2_755
O12 W4 O2 63.4(18) 2_755 2_755
O3 W4 O2 51(2) . 2_755
O20 W5 O16 100.0(16) . .
O20 W5 O7 105.1(16) . .
O16 W5 O7 84.1(15) . .
O20 W5 O19 101.7(16) . .
O16 W5 O19 158.0(15) . .
O7 W5 O19 86.7(14) . .
O20 W5 O11 104.7(16) . 2_755
O16 W5 O11 90.1(15) . 2_755
O7 W5 O11 150.2(15) . 2_755
O19 W5 O11 88.0(15) . 2_755
O20 W5 O2 155.9(19) . 2_755
O16 W5 O2 66.4(18) . 2_755
O7 W5 O2 93.5(19) . 2_755
O19 W5 O2 94.4(18) . 2_755
O11 W5 O2 57.7(18) 2_755 2_755
O20 W5 O4 159(2) . .
O16 W5 O4 91.4(18) . .
O7 W5 O4 58.0(19) . .
O19 W5 O4 66.8(18) . .
O11 W5 O4 93.1(19) 2_755 .
O2 W5 O4 45(2) 2_755 .
O22 W6 O19 100.3(15) . .
O22 W6 O21 101.8(15) . .
O19 W6 O21 94.3(15) . .
O22 W6 O17 97.6(15) . 2_755
O19 W6 O17 161.8(15) . 2_755
O21 W6 O17 85.5(15) . 2_755
O22 W6 O8 94.5(15) . .
O19 W6 O8 85.8(14) . .
O21 W6 O8 163.4(15) . .
O17 W6 O8 89.3(14) 2_755 .
O22 W6 O3 157.0(18) . 2_755
O19 W6 O3 99.1(19) . 2_755
O21 W6 O3 64.5(19) . 2_755
O17 W6 O3 64.4(19) 2_755 2_755
O8 W6 O3 99.0(19) . 2_755
O30 Ce1 O25 81.1(9) 1_655 .
O30 Ce1 O31 73.7(10) 1_655 .
O25 Ce1 O31 73.9(10) . .
O30 Ce1 O27 141.3(10) 1_655 .
O25 Ce1 O27 70.9(9) . .
O31 Ce1 O27 73.3(11) . .
O30 Ce1 O23 129.4(10) 1_655 .
O25 Ce1 O23 123.3(10) . .
O31 Ce1 O23 150.0(10) . .
O27 Ce1 O23 88.8(10) . .
O30 Ce1 N1 121.1(10) 1_655 .
O25 Ce1 N1 63.2(11) . .
O31 Ce1 N1 129.6(12) . .
O27 Ce1 N1 68.8(11) . .
O23 Ce1 N1 60.1(11) . .
O30 Ce1 O32 122.2(11) 1_655 .
O25 Ce1 O32 130.9(11) . .
O31 Ce1 O32 73.3(12) . .
O27 Ce1 O32 65.2(11) . .
O23 Ce1 O32 77.3(11) . .
N1 Ce1 O32 116.5(12) . .
O30 Ce1 O23 80.7(10) 1_655 2_766
O25 Ce1 O23 158.7(9) . 2_766
O31 Ce1 O23 111.2(11) . 2_766
O27 Ce1 O23 130.3(10) . 2_766
O23 Ce1 O23 62.7(12) . 2_766
N1 Ce1 O23 118.5(11) . 2_766
O32 Ce1 O23 69.0(11) . 2_766
O30 Ce1 O18 66.1(9) 1_655 .
O25 Ce1 O18 79.9(9) . .
O31 Ce1 O18 134.7(10) . .
O27 Ce1 O18 130.9(9) . .
O23 Ce1 O18 75.2(9) . .
N1 Ce1 O18 62.9(10) . .
O32 Ce1 O18 147.3(11) . .
O23 Ce1 O18 82.7(9) 2_766 .
O28 Ce2 N2 61.1(11) . .
O28 Ce2 O35 144.6(9) . .
N2 Ce2 O35 124.6(11) . .
O28 Ce2 O26 74.6(10) . 2_665
N2 Ce2 O26 123.1(11) . 2_665
O35 Ce2 O26 112.2(10) . 2_665
O28 Ce2 O29 122.8(10) . .
N2 Ce2 O29 61.7(10) . .
O35 Ce2 O29 73.8(9) . .
O26 Ce2 O29 142.8(9) 2_665 .
O28 Ce2 O33 76.5(10) . .
N2 Ce2 O33 66.3(11) . .
O35 Ce2 O33 138.8(10) . .
O26 Ce2 O33 70.2(10) 2_665 .
O29 Ce2 O33 81.8(10) . .
O28 Ce2 O36 73.6(9) . .
N2 Ce2 O36 118.1(10) . .
O35 Ce2 O36 74.4(9) . .
O26 Ce2 O36 77.1(9) 2_665 .
O29 Ce2 O36 136.9(9) . .
O33 Ce2 O36 140.3(10) . .
O28 Ce2 O22 83.8(10) . 2_655
N2 Ce2 O22 66.4(11) . 2_655
O35 Ce2 O22 70.9(9) . 2_655
O26 Ce2 O22 143.6(9) 2_665 2_655
O29 Ce2 O22 73.6(9) . 2_655
O33 Ce2 O22 132.7(10) . 2_655
O36 Ce2 O22 68.8(9) . 2_655
O28 Ce2 O34 139.4(11) . .
N2 Ce2 O34 113.8(12) . .
O35 Ce2 O34 74.1(11) . .
O26 Ce2 O34 78.0(11) 2_665 .
O29 Ce2 O34 68.3(11) . .
O33 Ce2 O34 66.2(11) . .
O36 Ce2 O34 128.0(11) . .
O22 Ce2 O34 133.8(11) 2_655 .
O28 Ce2 O25 110.6(9) . 2_665
N2 Ce2 O25 168.5(10) . 2_665
O35 Ce2 O25 66.8(9) . 2_665
O26 Ce2 O25 45.5(9) 2_665 2_665
O29 Ce2 O25 126.1(9) . 2_665
O33 Ce2 O25 104.9(10) . 2_665
O36 Ce2 O25 63.4(9) . 2_665
O22 Ce2 O25 122.3(9) 2_655 2_665
O34 Ce2 O25 66.5(10) . 2_665
C6 N1 C2 118(4) . .
C6 N1 Ce1 118(3) . .
C2 N1 Ce1 124(3) . .
C9 N2 C13 115(4) . .
C9 N2 Ce2 125(3) . .
C13 N2 Ce2 120(3) . .
Si1 O1 O4 56(3) . .
Si1 O1 O2 60(3) . .
O4 O1 O2 97(4) . .
Si1 O1 W1 123(3) . .
O4 O1 W1 67(3) . .
O2 O1 W1 129(4) . .
Si1 O1 W2 122(3) . .
O4 O1 W2 134(4) . .
O2 O1 W2 62(3) . .
W1 O1 W2 94(2) . .
Si1 O1 W3 124(3) . .
O4 O1 W3 129(4) . .
O2 O1 W3 129(4) . .
W1 O1 W3 93(2) . .
W2 O1 W3 92(2) . .
Si1 O2 O1 54(3) . .
Si1 O2 W2 128(3) . .
O1 O2 W2 74(3) . .
Si1 O2 W4 117(3) . 2_755
O1 O2 W4 133(4) . 2_755
W2 O2 W4 98(2) . 2_755
Si1 O2 W5 118(3) . 2_755
O1 O2 W5 135(4) . 2_755
W2 O2 W5 97(2) . 2_755
W4 O2 W5 92(2) 2_755 2_755
Si1 O3 W6 119(3) . 2_755
Si1 O3 W3 120(3) . .
W6 O3 W3 98(2) 2_755 .
Si1 O3 W4 119(3) . .
W6 O3 W4 99(2) 2_755 .
W3 O3 W4 98(2) . .
Si1 O4 O1 58(3) . .
Si1 O4 W1 130(3) . .
O1 O4 W1 72(3) . .
Si1 O4 W5 123(4) . .
O1 O4 W5 136(4) . .
W1 O4 W5 94(2) . .
W1 O5 W2 136.2(19) . .
W3 O6 W1 135.8(19) . .
W1 O7 W5 144(2) . .
W1 O8 W6 132(2) . .
W2 O10 W3 137.1(18) . .
W2 O11 W5 141.2(19) . 2_755
W2 O12 W4 130.0(19) . 2_755
W4 O14 W3 142(2) . .
W5 O16 W4 136.2(19) . .
W4 O17 W6 133(2) . 2_755
W4 O18 Ce1 155.3(18) . .
W6 O19 W5 139.0(19) . .
W6 O21 W3 134.0(18) . 2_755
W6 O22 Ce2 153.6(16) . 2_655
C1 O23 Ce1 121(3) . .
C1 O23 Ce1 110(3) . 2_766
Ce1 O23 Ce1 117.3(12) . 2_766
C7 O25 Ce1 123(3) . .
C7 O25 Ce2 88(3) . 2_665
Ce1 O25 Ce2 149.5(11) . 2_665
C7 O26 Ce2 106(3) . 2_665
C8 O27 Ce1 155(3) . .
C8 O28 Ce2 124(3) . .
C14 O29 Ce2 126(3) . .
C14 O30 Ce1 174(3) . 1_455
O4 Si1 O4 180(6) 2_755 .
O4 Si1 O1 115(3) 2_755 .
O4 Si1 O1 65(3) . .
O4 Si1 O1 65(3) 2_755 2_755
O4 Si1 O1 115(3) . 2_755
O1 Si1 O1 180(7) . 2_755
O4 Si1 O2 73(3) 2_755 .
O4 Si1 O2 107(3) . .
O1 Si1 O2 66(3) . .
O1 Si1 O2 114(3) 2_755 .
O4 Si1 O2 107(3) 2_755 2_755
O4 Si1 O2 73(3) . 2_755
O1 Si1 O2 114(3) . 2_755
O1 Si1 O2 66(3) 2_755 2_755
O2 Si1 O2 180(6) . 2_755
O4 Si1 O3 104(3) 2_755 2_755
O4 Si1 O3 76(3) . 2_755
O1 Si1 O3 110(3) . 2_755
O1 Si1 O3 70(3) 2_755 2_755
O2 Si1 O3 74(3) . 2_755
O2 Si1 O3 106(3) 2_755 2_755
O4 Si1 O3 76(3) 2_755 .
O4 Si1 O3 104(3) . .
O1 Si1 O3 70(3) . .
O1 Si1 O3 110(3) 2_755 .
O2 Si1 O3 106(3) . .
O2 Si1 O3 74(3) 2_755 .
O3 Si1 O3 180(7) 2_755 .
O23 C1 O24 121(5) . .
O23 C1 C2 123(5) . .
O24 C1 C2 115(5) . .
N1 C2 C3 123(4) . .
N1 C2 C1 108(4) . .
C3 C2 C1 129(5) . .
C2 C3 C4 114(5) . .
C5 C4 C3 127(5) . .
C4 C5 C6 114(4) . .
N1 C6 C5 123(5) . .
N1 C6 C7 113(4) . .
C5 C6 C7 123(4) . .
O25 C7 O26 120(4) . .
O25 C7 C6 122(4) . .
O26 C7 C6 117(4) . .
O27 C8 O28 123(4) . .
O27 C8 C9 117(4) . .
O28 C8 C9 120(4) . .
N2 C9 C10 125(4) . .
N2 C9 C8 109(4) . .
C10 C9 C8 124(4) . .
C11 C10 C9 117(5) . .
C10 C11 C12 118(5) . .
C11 C12 C13 121(5) . .
N2 C13 C12 121(4) . .
N2 C13 C14 118(4) . .
C12 C13 C14 121(4) . .
O30 C14 O29 125(4) . .
O30 C14 C13 120(4) . .
O29 C14 C13 114(4) . .

loop_
_geom_bond_atom_site_label_1
_geom_bond_atom_site_label_2
_geom_bond_distance
_geom_bond_site_symmetry_2
W1 O9 1.61(4) .
W1 O7 1.84(3) .
W1 O8 1.88(3) .
W1 O5 1.91(3) .
W1 O6 1.93(3) .
W1 O4 2.36(7) .
W1 O1 2.43(6) .
W2 O13 1.77(4) .
W2 O11 1.80(3) .
W2 O10 1.84(3) .
W2 O5 1.91(3) .
W2 O12 1.94(3) .
W2 O2 2.25(6) .
W2 O1 2.44(6) .
W3 O15 1.60(4) .
W3 O14 1.88(3) .
W3 O6 1.89(4) .
W3 O10 1.94(3) .
W3 O21 1.94(4) 2_755
W3 O3 2.34(7) .
W3 O1 2.45(6) .
W4 O18 1.66(3) .
W4 O14 1.87(3) .
W4 O17 1.92(4) .
W4 O16 1.95(4) .
W4 O12 1.99(3) 2_755
W4 O3 2.35(6) .
W4 O2 2.46(6) 2_755
W5 O20 1.65(3) .
W5 O16 1.86(3) .
W5 O7 1.88(3) .
W5 O19 1.92(3) .
W5 O11 1.94(3) 2_755
W5 O2 2.46(6) 2_755
W5 O4 2.49(6) .
W6 O22 1.71(3) .
W6 O19 1.87(3) .
W6 O21 1.89(3) .
W6 O17 1.96(3) 2_755
W6 O8 2.01(3) .
W6 O3 2.33(7) 2_755
Ce1 O30 2.53(3) 1_655
Ce1 O25 2.53(3) .
Ce1 O31 2.55(4) .
Ce1 O27 2.56(3) .
Ce1 O23 2.63(3) .
Ce1 N1 2.65(4) .
Ce1 O32 2.66(4) .
Ce1 O23 2.66(3) 2_766
Ce1 O18 2.80(3) .
Ce2 O28 2.55(3) .
Ce2 N2 2.59(4) .
Ce2 O35 2.59(3) .
Ce2 O26 2.59(3) 2_665
Ce2 O29 2.61(3) .
Ce2 O33 2.62(3) .
Ce2 O36 2.62(3) .
Ce2 O22 2.66(3) 2_655
Ce2 O34 2.68(4) .
Ce2 O25 2.99(3) 2_665
N1 C6 1.39(6) .
N1 C2 1.39(6) .
N2 C9 1.39(6) .
N2 C13 1.39(6) .
O1 Si1 1.56(7) .
O1 O4 1.66(9) .
O1 O2 1.76(9) .
O2 Si1 1.67(6) .
O2 W4 2.46(6) 2_755
O2 W5 2.46(6) 2_755
O3 Si1 1.75(6) .
O3 W6 2.33(7) 2_755
O4 Si1 1.52(7) .
O11 W5 1.94(3) 2_755
O12 W4 1.99(3) 2_755
O17 W6 1.96(3) 2_755
O21 W3 1.94(4) 2_755
O22 Ce2 2.66(3) 2_655
O23 C1 1.22(6) .
O23 Ce1 2.66(3) 2_766
O24 C1 1.22(6) .
O25 C7 1.24(5) .
O25 Ce2 2.99(3) 2_665
O26 C7 1.28(5) .
O26 Ce2 2.59(3) 2_665
O27 C8 1.27(5) .
O28 C8 1.29(5) .
O29 C14 1.25(5) .
O30 C14 1.20(5) .
O30 Ce1 2.53(3) 1_455
Si1 O4 1.52(7) 2_755
Si1 O1 1.56(7) 2_755
Si1 O2 1.67(6) 2_755
Si1 O3 1.75(6) 2_755
C1 C2 1.50(7) .
C2 C3 1.39(6) .
C3 C4 1.39(6) .
C4 C5 1.39(6) .
C5 C6 1.39(6) .
C6 C7 1.50(7) .
C8 C9 1.50(6) .
C9 C10 1.39(7) .
C10 C11 1.39(7) .
C11 C12 1.39(6) .
C12 C13 1.39(7) .
C13 C14 1.50(6) .

loop_
_geom_torsion_atom_site_label_1
_geom_torsion_atom_site_label_2
_geom_torsion_atom_site_label_3
_geom_torsion_atom_site_label_4
_geom_torsion
_geom_torsion_site_symmetry_1
_geom_torsion_site_symmetry_2
_geom_torsion_site_symmetry_3
_geom_torsion_site_symmetry_4
O30 Ce1 N1 C6 -65(3) 1_655 . . .
O25 Ce1 N1 C6 -5(3) . . . .
O31 Ce1 N1 C6 30(3) . . . .
O27 Ce1 N1 C6 73(3) . . . .
O23 Ce1 N1 C6 175(3) . . . .
O32 Ce1 N1 C6 119(3) . . . .
O23 Ce1 N1 C6 -161(3) 2_766 . . .
O18 Ce1 N1 C6 -97(3) . . . .
O30 Ce1 N1 C2 114(3) 1_655 . . .
O25 Ce1 N1 C2 173(4) . . . .
O31 Ce1 N1 C2 -152(3) . . . .
O27 Ce1 N1 C2 -108(3) . . . .
O23 Ce1 N1 C2 -7(3) . . . .
O32 Ce1 N1 C2 -62(4) . . . .
O23 Ce1 N1 C2 17(4) 2_766 . . .
O18 Ce1 N1 C2 81(3) . . . .
O28 Ce2 N2 C9 6(3) . . . .
O35 Ce2 N2 C9 145(3) . . . .
O26 Ce2 N2 C9 -38(4) 2_665 . . .
O29 Ce2 N2 C9 -175(4) . . . .
O33 Ce2 N2 C9 -81(4) . . . .
O36 Ce2 N2 C9 55(4) . . . .
O22 Ce2 N2 C9 102(4) 2_655 . . .
O34 Ce2 N2 C9 -129(3) . . . .
O25 Ce2 N2 C9 -40(7) 2_665 . . .
O28 Ce2 N2 C13 178(4) . . . .
O35 Ce2 N2 C13 -44(4) . . . .
O26 Ce2 N2 C13 134(3) 2_665 . . .
O29 Ce2 N2 C13 -3(3) . . . .
O33 Ce2 N2 C13 90(3) . . . .
O36 Ce2 N2 C13 -134(3) . . . .
O22 Ce2 N2 C13 -86(3) 2_655 . . .
O34 Ce2 N2 C13 43(4) . . . .
O25 Ce2 N2 C13 132(5) 2_665 . . .
O9 W1 O1 Si1 177(3) . . . .
O7 W1 O1 Si1 -46(4) . . . .
O8 W1 O1 Si1 44(4) . . . .
O5 W1 O1 Si1 128(4) . . . .
O6 W1 O1 Si1 -130(4) . . . .
O4 W1 O1 Si1 -3(3) . . . .
O9 W1 O1 O4 180(4) . . . .
O7 W1 O1 O4 -43(3) . . . .
O8 W1 O1 O4 47(3) . . . .
O5 W1 O1 O4 131(3) . . . .
O6 W1 O1 O4 -127(3) . . . .
O9 W1 O1 O2 100(6) . . . .
O7 W1 O1 O2 -122(5) . . . .
O8 W1 O1 O2 -32(5) . . . .
O5 W1 O1 O2 52(4) . . . .
O6 W1 O1 O2 154(5) . . . .
O4 W1 O1 O2 -80(5) . . . .
O9 W1 O1 W2 44(6) . . . .
O7 W1 O1 W2 -179.0(18) . . . .
O8 W1 O1 W2 -89.1(19) . . . .
O5 W1 O1 W2 -5.1(14) . . . .
O6 W1 O1 W2 97(2) . . . .
O4 W1 O1 W2 -136(4) . . . .
O9 W1 O1 W3 -49(6) . . . .
O7 W1 O1 W3 88.6(18) . . . .
O8 W1 O1 W3 178.5(16) . . . .
O5 W1 O1 W3 -98(2) . . . .
O6 W1 O1 W3 4.6(13) . . . .
O4 W1 O1 W3 131(4) . . . .
O13 W2 O1 Si1 -172(3) . . . .
O11 W2 O1 Si1 43(4) . . . .
O10 W2 O1 Si1 128(4) . . . .
O5 W2 O1 Si1 -129(4) . . . .
O12 W2 O1 Si1 -47(4) . . . .
O2 W2 O1 Si1 -1(3) . . . .
O13 W2 O1 O4 -100(7) . . . .
O11 W2 O1 O4 115(6) . . . .
O10 W2 O1 O4 -160(6) . . . .
O5 W2 O1 O4 -57(5) . . . .
O12 W2 O1 O4 25(6) . . . .
O2 W2 O1 O4 71(6) . . . .
O13 W2 O1 O2 -172(4) . . . .
O11 W2 O1 O2 44(3) . . . .
O10 W2 O1 O2 129(3) . . . .
O5 W2 O1 O2 -128(3) . . . .
O12 W2 O1 O2 -46(3) . . . .
O13 W2 O1 W1 -39(5) . . . .
O11 W2 O1 W1 176.7(17) . . . .
O10 W2 O1 W1 -98(2) . . . .
O5 W2 O1 W1 5.1(14) . . . .
O12 W2 O1 W1 87.0(19) . . . .
O2 W2 O1 W1 133(4) . . . .
O13 W2 O1 W3 55(5) . . . .
O11 W2 O1 W3 -90.2(19) . . . .
O10 W2 O1 W3 -4.9(15) . . . .
O5 W2 O1 W3 98(2) . . . .
O12 W2 O1 W3 -179.9(17) . . . .
O2 W2 O1 W3 -134(4) . . . .
O15 W3 O1 Si1 176(3) . . . .
O14 W3 O1 Si1 46(4) . . . .
O6 W3 O1 Si1 130(4) . . . .
O10 W3 O1 Si1 -127(4) . . . .
O21 W3 O1 Si1 -43(4) 2_755 . . .
O3 W3 O1 Si1 0(3) . . . .
O15 W3 O1 O4 105(6) . . . .
O14 W3 O1 O4 -25(5) . . . .
O6 W3 O1 O4 58(5) . . . .
O10 W3 O1 O4 161(6) . . . .
O21 W3 O1 O4 -114(5) 2_755 . . .
O3 W3 O1 O4 -71(5) . . . .
O15 W3 O1 O2 -107(6) . . . .
O14 W3 O1 O2 122(5) . . . .
O6 W3 O1 O2 -154(5) . . . .
O10 W3 O1 O2 -51(4) . . . .
O21 W3 O1 O2 34(5) 2_755 . . .
O3 W3 O1 O2 76(5) . . . .
O15 W3 O1 W1 42(5) . . . .
O14 W3 O1 W1 -88.5(19) . . . .
O6 W3 O1 W1 -4.7(14) . . . .
O10 W3 O1 W1 98(2) . . . .
O21 W3 O1 W1 -176.9(16) 2_755 . . .
O3 W3 O1 W1 -134(3) . . . .
O15 W3 O1 W2 -52(5) . . . .
O14 W3 O1 W2 177.8(19) . . . .
O6 W3 O1 W2 -98(2) . . . .
O10 W3 O1 W2 4.7(15) . . . .
O21 W3 O1 W2 89.4(19) 2_755 . . .
O3 W3 O1 W2 132(3) . . . .
O4 O1 O2 Si1 44(3) . . . .
W1 O1 O2 Si1 110(4) . . . .
W2 O1 O2 Si1 -179(3) . . . .
W3 O1 O2 Si1 -111(5) . . . .
Si1 O1 O2 W2 179(3) . . . .
O4 O1 O2 W2 -136(4) . . . .
W1 O1 O2 W2 -70(4) . . . .
W3 O1 O2 W2 68(4) . . . .
Si1 O1 O2 W4 -95(5) . . . 2_755
O4 O1 O2 W4 -51(6) . . . 2_755
W1 O1 O2 W4 16(7) . . . 2_755
W2 O1 O2 W4 86(4) . . . 2_755
W3 O1 O2 W4 154(3) . . . 2_755
Si1 O1 O2 W5 95(5) . . . 2_755
O4 O1 O2 W5 140(5) . . . 2_755
W1 O1 O2 W5 -154(3) . . . 2_755
W2 O1 O2 W5 -84(4) . . . 2_755
W3 O1 O2 W5 -15(8) . . . 2_755
O13 W2 O2 Si1 170(4) . . . .
O11 W2 O2 Si1 -129(5) . . . .
O10 W2 O2 Si1 -45(4) . . . .
O5 W2 O2 Si1 46(4) . . . .
O12 W2 O2 Si1 131(4) . . . .
O1 W2 O2 Si1 1(3) . . . .
O13 W2 O2 O1 169(5) . . . .
O11 W2 O2 O1 -130(3) . . . .
O10 W2 O2 O1 -45(3) . . . .
O5 W2 O2 O1 46(3) . . . .
O12 W2 O2 O1 130(3) . . . .
O13 W2 O2 W4 37(7) . . . 2_755
O11 W2 O2 W4 98(2) . . . 2_755
O10 W2 O2 W4 -177.9(17) . . . 2_755
O5 W2 O2 W4 -87.0(19) . . . 2_755
O12 W2 O2 W4 -2.5(15) . . . 2_755
O1 W2 O2 W4 -133(4) . . . 2_755
O13 W2 O2 W5 -56(7) . . . 2_755
O11 W2 O2 W5 4.7(14) . . . 2_755
O10 W2 O2 W5 89.1(19) . . . 2_755
O5 W2 O2 W5 -179.9(17) . . . 2_755
O12 W2 O2 W5 -96(2) . . . 2_755
O1 W2 O2 W5 134(4) . . . 2_755
O15 W3 O3 Si1 -176(3) . . . .
O14 W3 O3 Si1 -123(4) . . . .
O6 W3 O3 Si1 -45(3) . . . .
O10 W3 O3 Si1 46(3) . . . .
O21 W3 O3 Si1 132(4) 2_755 . . .
O1 W3 O3 Si1 0(3) . . . .
O15 W3 O3 W6 53(6) . . . 2_755
O14 W3 O3 W6 106(3) . . . 2_755
O6 W3 O3 W6 -175.1(18) . . . 2_755
O10 W3 O3 W6 -84(2) . . . 2_755
O21 W3 O3 W6 1.4(14) 2_755 . . 2_755
O1 W3 O3 W6 -130(3) . . . 2_755
O15 W3 O3 W4 -47(6) . . . .
O14 W3 O3 W4 6.4(16) . . . .
O6 W3 O3 W4 85(2) . . . .
O10 W3 O3 W4 176(2) . . . .
O21 W3 O3 W4 -99(2) 2_755 . . .
O1 W3 O3 W4 130(4) . . . .
O18 W4 O3 Si1 172(3) . . . .
O14 W4 O3 Si1 124(4) . . . .
O17 W4 O3 Si1 -130(4) . . . .
O16 W4 O3 Si1 47(4) . . . .
O12 W4 O3 Si1 -44(4) 2_755 . . .
O2 W4 O3 Si1 -3(3) 2_755 . . .
O18 W4 O3 W6 -58(5) . . . 2_755
O14 W4 O3 W6 -106(3) . . . 2_755
O17 W4 O3 W6 -0.5(16) . . . 2_755
O16 W4 O3 W6 176.7(19) . . . 2_755
O12 W4 O3 W6 86(2) 2_755 . . 2_755
O2 W4 O3 W6 127(4) 2_755 . . 2_755
O18 W4 O3 W3 41(6) . . . .
O14 W4 O3 W3 -6.4(16) . . . .
O17 W4 O3 W3 99(2) . . . .
O16 W4 O3 W3 -84(2) . . . .
O12 W4 O3 W3 -174.9(18) 2_755 . . .
O2 W4 O3 W3 -134(4) 2_755 . . .
O2 O1 O4 Si1 -47(3) . . . .
W1 O1 O4 Si1 -177(3) . . . .
W2 O1 O4 Si1 -104(5) . . . .
W3 O1 O4 Si1 109(5) . . . .
Si1 O1 O4 W1 177(3) . . . .
O2 O1 O4 W1 130(4) . . . .
W2 O1 O4 W1 72(5) . . . .
W3 O1 O4 W1 -75(4) . . . .
Si1 O1 O4 W5 -107(6) . . . .
O2 O1 O4 W5 -154(5) . . . .
W1 O1 O4 W5 76(5) . . . .
W2 O1 O4 W5 149(4) . . . .
W3 O1 O4 W5 2(9) . . . .
O9 W1 O4 Si1 -176(4) . . . .
O7 W1 O4 Si1 133(5) . . . .
O8 W1 O4 Si1 -126(5) . . . .
O5 W1 O4 Si1 -39(5) . . . .
O6 W1 O4 Si1 51(4) . . . .
O1 W1 O4 Si1 4(3) . . . .
O9 W1 O4 O1 -180(5) . . . .
O7 W1 O4 O1 129(4) . . . .
O8 W1 O4 O1 -129(3) . . . .
O5 W1 O4 O1 -43(3) . . . .
O6 W1 O4 O1 47(3) . . . .
O9 W1 O4 W5 42(7) . . . .
O7 W1 O4 W5 -8.5(14) . . . .
O8 W1 O4 W5 93(2) . . . .
O5 W1 O4 W5 179.2(17) . . . .
O6 W1 O4 W5 -91.0(19) . . . .
O1 W1 O4 W5 -138(4) . . . .
O20 W5 O4 Si1 -178(3) . . . .
O16 W5 O4 Si1 -55(4) . . . .
O7 W5 O4 Si1 -137(5) . . . .
O19 W5 O4 Si1 122(4) . . . .
O11 W5 O4 Si1 35(4) 2_755 . . .
O2 W5 O4 Si1 -1(3) 2_755 . . .
O20 W5 O4 O1 -100(7) . . . .
O16 W5 O4 O1 23(6) . . . .
O7 W5 O4 O1 -59(6) . . . .
O19 W5 O4 O1 -161(7) . . . .
O11 W5 O4 O1 113(6) 2_755 . . .
O2 W5 O4 O1 77(6) 2_755 . . .
O20 W5 O4 W1 -32(6) . . . .
O16 W5 O4 W1 91(2) . . . .
O7 W5 O4 W1 8.6(14) . . . .
O19 W5 O4 W1 -93(2) . . . .
O11 W5 O4 W1 -179.1(18) 2_755 . . .
O2 W5 O4 W1 145(4) 2_755 . . .
O9 W1 O5 W2 -154(3) . . . .
O7 W1 O5 W2 23(5) . . . .
O8 W1 O5 W2 109(3) . . . .
O6 W1 O5 W2 -53(3) . . . .
O4 W1 O5 W2 39(3) . . . .
O1 W1 O5 W2 9(3) . . . .
O13 W2 O5 W1 154(3) . . . .
O11 W2 O5 W1 -32(5) . . . .
O10 W2 O5 W1 53(3) . . . .
O12 W2 O5 W1 -111(3) . . . .
O2 W2 O5 W1 -43(3) . . . .
O1 W2 O5 W1 -9(3) . . . .
O15 W3 O6 W1 -155(3) . . . .
O14 W3 O6 W1 101(3) . . . .
O10 W3 O6 W1 -53(3) . . . .
O21 W3 O6 W1 33(6) 2_755 . . .
O3 W3 O6 W1 43(3) . . . .
O1 W3 O6 W1 8(3) . . . .
O9 W1 O6 W3 154(3) . . . .
O7 W1 O6 W3 -101(3) . . . .
O8 W1 O6 W3 -29(6) . . . .
O5 W1 O6 W3 54(3) . . . .
O4 W1 O6 W3 -40(3) . . . .
O1 W1 O6 W3 -9(3) . . . .
O9 W1 O7 W5 -145(3) . . . .
O8 W1 O7 W5 -48(4) . . . .
O5 W1 O7 W5 37(6) . . . .
O6 W1 O7 W5 115(4) . . . .
O4 W1 O7 W5 20(3) . . . .
O1 W1 O7 W5 50(4) . . . .
O20 W5 O7 W1 147(3) . . . .
O16 W5 O7 W1 -115(4) . . . .
O19 W5 O7 W1 45(4) . . . .
O11 W5 O7 W1 -35(5) 2_755 . . .
O2 W5 O7 W1 -49(4) 2_755 . . .
O4 W5 O7 W1 -19(3) . . . .
O9 W1 O8 W6 159(2) . . . .
O7 W1 O8 W6 53(3) . . . .
O5 W1 O8 W6 -101(3) . . . .
O6 W1 O8 W6 -18(6) . . . .
O4 W1 O8 W6 -6(2) . . . .
O1 W1 O8 W6 -37(3) . . . .
O22 W6 O8 W1 -159(2) . . . .
O19 W6 O8 W1 -59(3) . . . .
O21 W6 O8 W1 32(6) . . . .
O17 W6 O8 W1 104(3) 2_755 . . .
O3 W6 O8 W1 40(3) 2_755 . . .
O13 W2 O10 W3 -149(3) . . . .
O11 W2 O10 W3 105(3) . . . .
O5 W2 O10 W3 -53(3) . . . .
O12 W2 O10 W3 26(7) . . . .
O2 W2 O10 W3 42(3) . . . .
O1 W2 O10 W3 9(3) . . . .
O15 W3 O10 W2 151(3) . . . .
O14 W3 O10 W2 -25(5) . . . .
O6 W3 O10 W2 53(3) . . . .
O21 W3 O10 W2 -108(3) 2_755 . . .
O3 W3 O10 W2 -45(3) . . . .
O1 W3 O10 W2 -9(3) . . . .
O13 W2 O11 W5 153(3) . . . 2_755
O10 W2 O11 W5 -107(3) . . . 2_755
O5 W2 O11 W5 -22(6) . . . 2_755
O12 W2 O11 W5 57(3) . . . 2_755
O2 W2 O11 W5 -9(3) . . . 2_755
O1 W2 O11 W5 -42(3) . . . 2_755
O13 W2 O12 W4 -164(2) . . . 2_755
O11 W2 O12 W4 -58(2) . . . 2_755
O10 W2 O12 W4 20(7) . . . 2_755
O5 W2 O12 W4 100(2) . . . 2_755
O2 W2 O12 W4 4(2) . . . 2_755
O1 W2 O12 W4 36(3) . . . 2_755
O18 W4 O14 W3 -147(3) . . . .
O17 W4 O14 W3 -48(3) . . . .
O16 W4 O14 W3 115(3) . . . .
O12 W4 O14 W3 44(6) 2_755 . . .
O3 W4 O14 W3 13(3) . . . .
O2 W4 O14 W3 51(4) 2_755 . . .
O15 W3 O14 W4 148(3) . . . .
O6 W3 O14 W4 -116(3) . . . .
O10 W3 O14 W4 -36(6) . . . .
O21 W3 O14 W4 47(3) 2_755 . . .
O3 W3 O14 W4 -13(3) . . . .
O1 W3 O14 W4 -50(4) . . . .
O20 W5 O16 W4 -153(3) . . . .
O7 W5 O16 W4 102(3) . . . .
O19 W5 O16 W4 36(6) . . . .
O11 W5 O16 W4 -48(3) 2_755 . . .
O2 W5 O16 W4 6(3) 2_755 . . .
O4 W5 O16 W4 45(3) . . . .
O18 W4 O16 W5 155(3) . . . .
O14 W4 O16 W5 -104(3) . . . .
O17 W4 O16 W5 -39(6) . . . .
O12 W4 O16 W5 55(3) 2_755 . . .
O3 W4 O16 W5 -47(3) . . . .
O2 W4 O16 W5 -6(3) 2_755 . . .
O18 W4 O17 W6 158(3) . . . 2_755
O14 W4 O17 W6 57(3) . . . 2_755
O16 W4 O17 W6 -8(6) . . . 2_755
O12 W4 O17 W6 -101(3) 2_755 . . 2_755
O3 W4 O17 W6 1(3) . . . 2_755
O2 W4 O17 W6 -38(3) 2_755 . . 2_755
O14 W4 O18 Ce1 156(4) . . . .
O17 W4 O18 Ce1 65(4) . . . .
O16 W4 O18 Ce1 -120(4) . . . .
O12 W4 O18 Ce1 -29(4) 2_755 . . .
O3 W4 O18 Ce1 115(5) . . . .
O2 W4 O18 Ce1 -74(6) 2_755 . . .
O30 Ce1 O18 W4 -72(4) 1_655 . . .
O25 Ce1 O18 W4 13(4) . . . .
O31 Ce1 O18 W4 -42(4) . . . .
O27 Ce1 O18 W4 67(4) . . . .
O23 Ce1 O18 W4 142(4) . . . .
N1 Ce1 O18 W4 78(4) . . . .
O32 Ce1 O18 W4 176(3) . . . .
O23 Ce1 O18 W4 -155(4) 2_766 . . .
O22 W6 O19 W5 157(3) . . . .
O21 W6 O19 W5 -100(3) . . . .
O17 W6 O19 W5 -12(7) 2_755 . . .
O8 W6 O19 W5 63(3) . . . .
O3 W6 O19 W5 -36(4) 2_755 . . .
O20 W5 O19 W6 -161(3) . . . .
O16 W5 O19 W6 10(6) . . . .
O7 W5 O19 W6 -56(3) . . . .
O11 W5 O19 W6 95(3) 2_755 . . .
O2 W5 O19 W6 37(3) 2_755 . . .
O4 W5 O19 W6 1(3) . . . .
O22 W6 O21 W3 -163(2) . . . 2_755
O19 W6 O21 W3 96(2) . . . 2_755
O17 W6 O21 W3 -66(2) 2_755 . . 2_755
O8 W6 O21 W3 6(6) . . . 2_755
O3 W6 O21 W3 -2(2) 2_755 . . 2_755
O19 W6 O22 Ce2 -121(4) . . . 2_655
O21 W6 O22 Ce2 143(4) . . . 2_655
O17 W6 O22 Ce2 56(4) 2_755 . . 2_655
O8 W6 O22 Ce2 -34(4) . . . 2_655
O3 W6 O22 Ce2 92(6) 2_755 . . 2_655
O30 Ce1 O23 C1 -91(4) 1_655 . . .
O25 Ce1 O23 C1 17(4) . . . .
O31 Ce1 O23 C1 135(3) . . . .
O27 Ce1 O23 C1 83(4) . . . .
N1 Ce1 O23 C1 17(3) . . . .
O32 Ce1 O23 C1 148(4) . . . .
O23 Ce1 O23 C1 -140(4) 2_766 . . .
O18 Ce1 O23 C1 -50(3) . . . .
O30 Ce1 O23 Ce1 48.8(18) 1_655 . . 2_766
O25 Ce1 O23 Ce1 156.3(11) . . . 2_766
O31 Ce1 O23 Ce1 -85(2) . . . 2_766
O27 Ce1 O23 Ce1 -137.6(13) . . . 2_766
N1 Ce1 O23 Ce1 156.2(17) . . . 2_766
O32 Ce1 O23 Ce1 -72.7(14) . . . 2_766
O23 Ce1 O23 Ce1 0.000(1) 2_766 . . 2_766
O18 Ce1 O23 Ce1 89.3(13) . . . 2_766
O30 Ce1 O25 C7 135(3) 1_655 . . .
O31 Ce1 O25 C7 -150(3) . . . .
O27 Ce1 O25 C7 -72(3) . . . .
O23 Ce1 O25 C7 3(4) . . . .
N1 Ce1 O25 C7 3(3) . . . .
O32 Ce1 O25 C7 -100(3) . . . .
O23 Ce1 O25 C7 103(4) 2_766 . . .
O18 Ce1 O25 C7 68(3) . . . .
O30 Ce1 O25 Ce2 -45(2) 1_655 . . 2_665
O31 Ce1 O25 Ce2 31(2) . . . 2_665
O27 Ce1 O25 Ce2 108(2) . . . 2_665
O23 Ce1 O25 Ce2 -176.7(19) . . . 2_665
N1 Ce1 O25 Ce2 -177(3) . . . 2_665
O32 Ce1 O25 Ce2 80(3) . . . 2_665
O23 Ce1 O25 Ce2 -77(4) 2_766 . . 2_665
O18 Ce1 O25 Ce2 -112(2) . . . 2_665
O30 Ce1 O27 C8 78(8) 1_655 . . .
O25 Ce1 O27 C8 32(7) . . . .
O31 Ce1 O27 C8 111(7) . . . .
O23 Ce1 O27 C8 -94(7) . . . .
N1 Ce1 O27 C8 -36(7) . . . .
O32 Ce1 O27 C8 -170(8) . . . .
O23 Ce1 O27 C8 -146(7) 2_766 . . .
O18 Ce1 O27 C8 -25(8) . . . .
N2 Ce2 O28 C8 -5(3) . . . .
O35 Ce2 O28 C8 -115(3) . . . .
O26 Ce2 O28 C8 138(4) 2_665 . . .
O29 Ce2 O28 C8 -6(4) . . . .
O33 Ce2 O28 C8 65(3) . . . .
O36 Ce2 O28 C8 -141(4) . . . .
O22 Ce2 O28 C8 -72(4) 2_655 . . .
O34 Ce2 O28 C8 89(4) . . . .
O25 Ce2 O28 C8 166(3) 2_665 . . .
O28 Ce2 O29 C14 1(4) . . . .
N2 Ce2 O29 C14 0(4) . . . .
O35 Ce2 O29 C14 146(4) . . . .
O26 Ce2 O29 C14 -108(4) 2_665 . . .
O33 Ce2 O29 C14 -67(4) . . . .
O36 Ce2 O29 C14 102(4) . . . .
O22 Ce2 O29 C14 72(4) 2_655 . . .
O34 Ce2 O29 C14 -135(4) . . . .
O25 Ce2 O29 C14 -170(3) 2_665 . . .
W5 O4 Si1 O1 128(5) . . . .
O1 O4 Si1 O1 180.000(4) . . . 2_755
W1 O4 Si1 O1 176(4) . . . 2_755
W5 O4 Si1 O1 -52(5) . . . 2_755
O1 O4 Si1 O2 53(4) . . . .
W1 O4 Si1 O2 49(5) . . . .
W5 O4 Si1 O2 -179(3) . . . .
O1 O4 Si1 O2 -127(4) . . . 2_755
W1 O4 Si1 O2 -131(5) . . . 2_755
W5 O4 Si1 O2 1(3) . . . 2_755
O1 O4 Si1 O3 121(4) . . . 2_755
W1 O4 Si1 O3 117(5) . . . 2_755
W5 O4 Si1 O3 -111(4) . . . 2_755
O1 O4 Si1 O3 -59(4) . . . .
W1 O4 Si1 O3 -63(5) . . . .
W5 O4 Si1 O3 69(4) . . . .
O4 O1 Si1 O4 180.000(3) . . . 2_755
O2 O1 Si1 O4 -57(4) . . . 2_755
W1 O1 Si1 O4 -176(3) . . . 2_755
W2 O1 Si1 O4 -56(5) . . . 2_755
W3 O1 Si1 O4 63(5) . . . 2_755
O2 O1 Si1 O4 123(4) . . . .
W1 O1 Si1 O4 4(3) . . . .
W2 O1 Si1 O4 124(5) . . . .
W3 O1 Si1 O4 -117(5) . . . .
O4 O1 Si1 O2 -123(4) . . . .
W1 O1 Si1 O2 -120(4) . . . .
W2 O1 Si1 O2 1(3) . . . .
W3 O1 Si1 O2 119(4) . . . .
O4 O1 Si1 O2 57(4) . . . 2_755
O2 O1 Si1 O2 180.000(2) . . . 2_755
W1 O1 Si1 O2 60(4) . . . 2_755
W2 O1 Si1 O2 -179(3) . . . 2_755
W3 O1 Si1 O2 -61(4) . . . 2_755
O4 O1 Si1 O3 -63(4) . . . 2_755
O2 O1 Si1 O3 61(4) . . . 2_755
W1 O1 Si1 O3 -59(4) . . . 2_755
W2 O1 Si1 O3 62(4) . . . 2_755
W3 O1 Si1 O3 -180(3) . . . 2_755
O4 O1 Si1 O3 117(4) . . . .
O2 O1 Si1 O3 -119(4) . . . .
W1 O1 Si1 O3 121(4) . . . .
W2 O1 Si1 O3 -118(4) . . . .
W3 O1 Si1 O3 0(3) . . . .
O1 O2 Si1 O4 127(4) . . . 2_755
W2 O2 Si1 O4 126(5) . . . 2_755
W4 O2 Si1 O4 -107(4) 2_755 . . 2_755
W5 O2 Si1 O4 1(3) 2_755 . . 2_755
O1 O2 Si1 O4 -53(4) . . . .
W2 O2 Si1 O4 -54(5) . . . .
W4 O2 Si1 O4 73(4) 2_755 . . .
W5 O2 Si1 O4 -179(3) 2_755 . . .
W2 O2 Si1 O1 -1(4) . . . .
W4 O2 Si1 O1 125(4) 2_755 . . .
W5 O2 Si1 O1 -127(4) 2_755 . . .
O1 O2 Si1 O1 180.000(5) . . . 2_755
W2 O2 Si1 O1 179(4) . . . 2_755
W4 O2 Si1 O1 -55(4) 2_755 . . 2_755
W5 O2 Si1 O1 53(4) 2_755 . . 2_755
O1 O2 Si1 O3 -122(4) . . . 2_755
W2 O2 Si1 O3 -123(5) . . . 2_755
W4 O2 Si1 O3 4(3) 2_755 . . 2_755
W5 O2 Si1 O3 112(4) 2_755 . . 2_755
O1 O2 Si1 O3 58(4) . . . .
W2 O2 Si1 O3 57(5) . . . .
W4 O2 Si1 O3 -176(3) 2_755 . . .
W5 O2 Si1 O3 -68(4) 2_755 . . .
W6 O3 Si1 O4 -3(3) 2_755 . . 2_755
W3 O3 Si1 O4 -124(4) . . . 2_755
W4 O3 Si1 O4 116(4) . . . 2_755
W6 O3 Si1 O4 177(3) 2_755 . . .
W3 O3 Si1 O4 56(4) . . . .
W4 O3 Si1 O4 -64(4) . . . .
W6 O3 Si1 O1 120(4) 2_755 . . .
W3 O3 Si1 O1 0(3) . . . .
W4 O3 Si1 O1 -120(4) . . . .
W6 O3 Si1 O1 -60(4) 2_755 . . 2_755
W3 O3 Si1 O1 180(3) . . . 2_755
W4 O3 Si1 O1 60(4) . . . 2_755
W6 O3 Si1 O2 64(4) 2_755 . . .
W3 O3 Si1 O2 -56(4) . . . .
W4 O3 Si1 O2 -176(3) . . . .
W6 O3 Si1 O2 -116(4) 2_755 . . 2_755
W3 O3 Si1 O2 124(4) . . . 2_755
W4 O3 Si1 O2 4(3) . . . 2_755
Ce1 O23 C1 O24 160(4) . . . .
Ce1 O23 C1 O24 18(6) 2_766 . . .
Ce1 O23 C1 C2 -26(6) . . . .
Ce1 O23 C1 C2 -168(4) 2_766 . . .
C6 N1 C2 C3 -1(7) . . . .
Ce1 N1 C2 C3 -179(3) . . . .
C6 N1 C2 C1 177(4) . . . .
Ce1 N1 C2 C1 -1(5) . . . .
O23 C1 C2 N1 18(6) . . . .
O24 C1 C2 N1 -168(4) . . . .
O23 C1 C2 C3 -164(5) . . . .
O24 C1 C2 C3 10(7) . . . .
N1 C2 C3 C4 -2(7) . . . .
C1 C2 C3 C4 -179(4) . . . .
C2 C3 C4 C5 5(7) . . . .
C3 C4 C5 C6 -5(7) . . . .
C2 N1 C6 C5 0(6) . . . .
Ce1 N1 C6 C5 179(3) . . . .
C2 N1 C6 C7 -172(4) . . . .
Ce1 N1 C6 C7 7(5) . . . .
C4 C5 C6 N1 2(6) . . . .
C4 C5 C6 C7 174(4) . . . .
Ce1 O25 C7 O26 172(3) . . . .
Ce2 O25 C7 O26 -9(4) 2_665 . . .
Ce1 O25 C7 C6 -1(6) . . . .
Ce2 O25 C7 C6 179(4) 2_665 . . .
Ce2 O26 C7 O25 10(5) 2_665 . . .
Ce2 O26 C7 C6 -177(3) 2_665 . . .
N1 C6 C7 O25 -4(6) . . . .
C5 C6 C7 O25 -177(4) . . . .
N1 C6 C7 O26 -177(4) . . . .
C5 C6 C7 O26 11(7) . . . .
Ce1 O27 C8 O28 -54(10) . . . .
Ce1 O27 C8 C9 125(6) . . . .
Ce2 O28 C8 O27 -176(3) . . . .
Ce2 O28 C8 C9 4(6) . . . .
C13 N2 C9 C10 -10(7) . . . .
Ce2 N2 C9 C10 162(4) . . . .
C13 N2 C9 C8 -178(4) . . . .
Ce2 N2 C9 C8 -6(5) . . . .
O27 C8 C9 N2 -178(4) . . . .
O28 C8 C9 N2 1(6) . . . .
O27 C8 C9 C10 13(7) . . . .
O28 C8 C9 C10 -168(5) . . . .
N2 C9 C10 C11 6(8) . . . .
C8 C9 C10 C11 173(4) . . . .
C9 C10 C11 C12 5(7) . . . .
C10 C11 C12 C13 -12(8) . . . .
C9 N2 C13 C12 2(7) . . . .
Ce2 N2 C13 C12 -170(4) . . . .
C9 N2 C13 C14 178(4) . . . .
Ce2 N2 C13 C14 5(5) . . . .
C11 C12 C13 N2 9(8) . . . .
C11 C12 C13 C14 -167(4) . . . .
Ce2 O29 C14 O30 176(3) . . . .
Ce2 O29 C14 C13 2(6) . . . .
N2 C13 C14 O30 -179(4) . . . .
C12 C13 C14 O30 -3(7) . . . .
N2 C13 C14 O29 -5(6) . . . .
C12 C13 C14 O29 171(5) . . . .
